data_7241584
loop_
_publ_author_name
'Wang, Jun'
'Rao, Congying'
'Lu, Lu'
'Zhang, Shile'
'Muddassir, Mohd'
'Liu, Jianqiang'

_publ_section_title
;
 Efficient photocatalytic degradation of methyl violet using two new 3D
 MOFs directed by different carboxylate spacers
;
_journal_issue 3
_journal_name_full CrystEngComm
_journal_page_first 741
_journal_page_last 747
_journal_paper_doi 10.1039/D0CE01632B
_journal_volume 23
_journal_year 2021
_chemical_formula_moiety 'C75 H69 Cd3 N7 O15'
_chemical_formula_sum 'C75 H69 Cd3 N7 O15'
_chemical_formula_weight 1645.57
_space_group_crystal_system triclinic
_space_group_IT_number 2
_space_group_name_Hall '-P 1'
_space_group_name_H-M_alt 'P -1'
_atom_sites_solution_hydrogens mixed
_audit_creation_date 2019-05-17
_audit_creation_method
;
Olex2 1.2
(compiled 2018.05.29 svn.r3508 for OlexSys, GUI svn.r5506)
;
_audit_update_record
;
2020-08-05 deposited with the CCDC.	2020-11-23 downloaded from the CCDC.
;
_cell_angle_alpha 97.294(3)
_cell_angle_beta 92.079(3)
_cell_angle_gamma 109.017(3)
_cell_formula_units_Z 2
_cell_length_a 14.2908(5)
_cell_length_b 15.7878(5)
_cell_length_c 18.8266(7)
_cell_measurement_reflns_used 2585
_cell_measurement_temperature 200.00(10)
_cell_measurement_theta_max 41.1330
_cell_measurement_theta_min 3.8660
_cell_volume 3969.7(3)
_computing_cell_refinement 'CrysAlisPro 1.171.39.46 (Rigaku OD, 2018)'
_computing_data_collection 'CrysAlisPro 1.171.39.46 (Rigaku OD, 2018)'
_computing_data_reduction 'CrysAlisPro 1.171.39.46 (Rigaku OD, 2018)'
_computing_molecular_graphics 'Olex2 (Dolomanov et al., 2009)'
_computing_publication_material 'Olex2 (Dolomanov et al., 2009)'
_computing_structure_refinement 'ShelXL (Sheldrick, 2015)'
_computing_structure_solution 'ShelXT (Sheldrick, 2015)'
_diffrn_ambient_environment N~2~
_diffrn_ambient_temperature 200.00(10)
_diffrn_detector 'CCD plate'
_diffrn_detector_area_resol_mean 10.6525
_diffrn_detector_type Atlas
_diffrn_measured_fraction_theta_full 0.989
_diffrn_measured_fraction_theta_max 0.989
_diffrn_measurement_details
;
List of Runs (angles in degrees, time in seconds):

  # Type    Start    End  Width  t~exp~   \w     \q     \k     \f   Frames
#--------------------------------------------------------------------------
  1  \w   -114.00 -16.00   1.00    1.00    --  -40.08 -38.00 -30.00   98
  2  \w    -65.00  34.00   1.00    1.00    --  -40.08  38.00 150.00   99
  3  \w    -92.00 -42.00   1.00    1.00    --  -40.08 125.00-150.00   50
;
_diffrn_measurement_device 'four-circle diffractometer'
_diffrn_measurement_device_type 'SuperNova, Dual, Cu at home/near, Atlas'
_diffrn_measurement_method '\w scans'
_diffrn_orient_matrix_type 'CrysAlisPro convention (1999,Acta A55,543-557)'
_diffrn_orient_matrix_UB_11 -0.0578110000
_diffrn_orient_matrix_UB_12 -0.1025172000
_diffrn_orient_matrix_UB_13 -0.0119931000
_diffrn_orient_matrix_UB_21 0.0644577000
_diffrn_orient_matrix_UB_22 -0.0122157000
_diffrn_orient_matrix_UB_23 0.0627328000
_diffrn_orient_matrix_UB_31 -0.0749755000
_diffrn_orient_matrix_UB_32 0.0153364000
_diffrn_orient_matrix_UB_33 0.0527450000
_diffrn_radiation_monochromator mirror
_diffrn_radiation_probe x-ray
_diffrn_radiation_type CuK\a
_diffrn_radiation_wavelength 1.54184
_diffrn_reflns_av_R_equivalents 0.0790
_diffrn_reflns_av_unetI/netI 0.0975
_diffrn_reflns_Laue_measured_fraction_full 0.989
_diffrn_reflns_Laue_measured_fraction_max 0.989
_diffrn_reflns_limit_h_max 15
_diffrn_reflns_limit_h_min -17
_diffrn_reflns_limit_k_max 18
_diffrn_reflns_limit_k_min -18
_diffrn_reflns_limit_l_max 22
_diffrn_reflns_limit_l_min -17
_diffrn_reflns_number 22447
_diffrn_reflns_point_group_measured_fraction_full 0.989
_diffrn_reflns_point_group_measured_fraction_max 0.989
_diffrn_reflns_theta_full 66.599
_diffrn_reflns_theta_max 66.599
_diffrn_reflns_theta_min 3.537
_diffrn_source 'micro-focus sealed X-ray tube'
_diffrn_source_type 'SuperNova (Cu) X-ray Source'
_exptl_absorpt_coefficient_mu 6.905
_exptl_absorpt_correction_T_max 1.00000
_exptl_absorpt_correction_T_min 0.53015
_exptl_absorpt_correction_type multi-scan
_exptl_absorpt_process_details
;
CrysAlisPro 1.171.39.46 (Rigaku Oxford Diffraction, 2018)
Empirical absorption correction using spherical harmonics,
 implemented in SCALE3 ABSPACK scaling algorithm.
;
_exptl_crystal_density_diffrn 1.377
_exptl_crystal_description block
_exptl_crystal_F_000 1664
_exptl_crystal_size_max 0.19
_exptl_crystal_size_mid 0.17
_exptl_crystal_size_min 0.15
_refine_diff_density_max 1.668
_refine_diff_density_min -3.075
_refine_diff_density_rms 0.163
_refine_ls_extinction_method none
_refine_ls_goodness_of_fit_ref 0.983
_refine_ls_hydrogen_treatment constr
_refine_ls_matrix_type full
_refine_ls_number_parameters 946
_refine_ls_number_reflns 13866
_refine_ls_number_restraints 262
_refine_ls_restrained_S_all 0.996
_refine_ls_R_factor_all 0.1034
_refine_ls_R_factor_gt 0.0793
_refine_ls_shift/su_max 0.001
_refine_ls_shift/su_mean 0.000
_refine_ls_structure_factor_coef Fsqd
_refine_ls_weighting_details 'w=1/[\s^2^(Fo^2^)+(0.1418P)^2^] where P=(Fo^2^+2Fc^2^)/3'
_refine_ls_weighting_scheme calc
_refine_ls_wR_factor_gt 0.2047
_refine_ls_wR_factor_ref 0.2320
_reflns_Friedel_coverage 0.000
_reflns_number_gt 9573
_reflns_number_total 13866
_reflns_threshold_expression 'I > 2\s(I)'
_cod_data_source_file d0ce01632b2.cif
_cod_data_source_block 1
_cod_depositor_comments 'Adding full bibliography for 7241583--7241584.cif.'
_cod_original_cell_volume 3969.6(2)
_cod_database_code 7241584
_shelx_shelxl_version_number 2014/7
_chemical_oxdiff_usercomment c4a-c3-mgcl2
_shelx_space_group_comment
;
The symmetry employed for this shelxl refinement is uniquely defined
by the following loop, which should always be used as a source of
symmetry information in preference to the above space-group names.
They are only intended as comments.
;
_shelx_estimated_absorpt_t_max 0.424
_shelx_estimated_absorpt_t_min 0.354
_reflns_odcompleteness_completeness 27.61
_reflns_odcompleteness_iscentric 1
_reflns_odcompleteness_theta 67.13
_olex2_refinement_description
;
1. Fixed Uiso
 At 1.2 times of:
  All C(H) groups, All C(H,H) groups
 At 1.5 times of:
  All C(H,H,H) groups
2. Restrained distances
 O15A-C1A
 1.24 with sigma of 0.02
 C1A-N7A
 1.35 with sigma of 0.02
 N7A-C2A
 1.45 with sigma of 0.02
 C3A-N7A
 1.45 with sigma of 0.02
 O15A-N7A
 2.36 with sigma of 0.02
 C1A-C2A
 2.39 with sigma of 0.02
 C1A-C3A
 2.39 with sigma of 0.02
 C3A-C2A
 2.45 with sigma of 0.02
 O15-C73
 1.25 with sigma of 0.02
 C73-N7
 1.38 with sigma of 0.02
 N7-C74
 1.45 with sigma of 0.02
 N7-C75
 1.45 with sigma of 0.02
 N7-O15
 2.33 with sigma of 0.02
 C73-C74
 2.39 with sigma of 0.02
 C73-C75
 2.39 with sigma of 0.02
 C75-C74
 2.45 with sigma of 0.02
 C70-O14
 1.25 with sigma of 0.02
 C70-N6
 1.36 with sigma of 0.02
 C70-C72
 2.36 with sigma of 0.02
 C71-C72
 2.45 with sigma of 0.02
 C70-C71
 2.38 with sigma of 0.02
 N6-C71
 1.45 with sigma of 0.02
3. Restrained planarity
 O15A, N7A, C1A, C2A, C3A
 with sigma of 0.1
 O15, N7, C73, C74, C75
 with sigma of 0.1
 O14, N6, C70, C71, C72
 with sigma of 0.1
4. Rigid bond restraints
 O14, N6, C70, C71, C72
 with sigma for 1-2 distances of 0.01 and sigma for 1-3 distances of 0.01
 O15, N7, C73, C74, O15A, N7A, C1A, C3A
 with sigma for 1-2 distances of 0.01 and sigma for 1-3 distances of 0.01
 O15, N7, C73, C74, C75, O15A, N7A, C1A, C2A, C3A
 with sigma for 1-2 distances of 0.01 and sigma for 1-3 distances of 0.01
5. Uiso/Uaniso restraints and constraints
O14 \\sim N6 \\sim C70 \\sim C71 \\sim C72: within 2A with sigma of 0.04 and
sigma for terminal atoms of 0.08
O15 \\sim N7 \\sim C73 \\sim C74 \\sim O15A \\sim N7A \\sim C1A \\sim C3A:
within 2A with sigma of 0.04 and sigma for terminal atoms of 0.08
O15 \\sim N7 \\sim C73 \\sim C74 \\sim C75 \\sim O15A \\sim N7A \\sim C1A \\sim
C2A \\sim C3A: within 2A with sigma of 0.04 and sigma for terminal atoms of 0.08
Uanis(O1) \\sim Ueq, Uanis(O2) \\sim Ueq: with sigma of 0.01 and sigma for
terminal atoms of 0.02
Uanis(O15) \\sim Ueq, Uanis(C73) \\sim Ueq, Uanis(N7) \\sim Ueq, Uanis(C74)
\\sim Ueq, Uanis(C3A) \\sim Ueq, Uanis(O15A) \\sim Ueq, Uanis(C1A) \\sim Ueq,
Uanis(N7A) \\sim Ueq, Uanis(C2A) \\sim Ueq, Uanis(C75) \\sim Ueq: with sigma of
0.01 and sigma for terminal atoms of 0.02
6. Others
 Fixed Sof: O15(0.5) N7(0.5) C73(0.5) H73(0.5) C74(0.5) H74A(0.5) H74B(0.5)
 H74C(0.5) C75(0.5) H75A(0.5) H75B(0.5) H75C(0.5) O15A(0.5) N7A(0.5) C1A(0.5)
 H1A(0.5) C2A(0.5) H2AA(0.5) H2AB(0.5) H2AC(0.5) C3A(0.5) H3AA(0.5) H3AB(0.5)
 H3AC(0.5)
7.a Riding coordinates:
 C55(H55A,H55B,H55C), C61(H61A,H61B,H61C), C68(H68A,H68B,H68C), C69(H69A,H69B,
 H69C), C71(H71A,H71B,H71C), C72(H72A,H72B,H72C), C74(H74A,H74B,H74C), C75(H75A,
 H75B,H75C), C2A(H2AA,H2AB,H2AC), C3A(H3AA,H3AB,H3AC)
7.b Secondary CH2 refined with riding coordinates:
 C59(H59A,H59B), C60(H60A,H60B), C65(H65A,H65B), C66(H66A,H66B)
7.c Aromatic/amide H refined with riding coordinates:
 C3(H3), C4(H4), C6(H6), C7(H7), C9(H9), C11(H11), C13(H13), C15(H15),
 C16(H16), C18(H18), C19(H19), C22(H22), C23(H23), C25(H25), C26(H26), C30(H30),
  C31(H31), C33(H33), C34(H34), C36(H36), C38(H38), C40(H40), C42(H42),
 C43(H43), C45(H45), C46(H46), C49(H49), C50(H50), C52(H52), C53(H53), C57(H57),
  C58(H58), C63(H63), C64(H64), C67(H67), C70(H70), C73(H73), C1A(H1A)
;
_olex2_submission_special_instructions 'No special instructions were received'
_oxdiff_exptl_absorpt_empirical_details
;
Empirical correction (ABSPACK) includes:
- Absorption correction using spherical harmonics
- Frame scaling
;
_oxdiff_exptl_absorpt_empirical_full_max 2.001
_oxdiff_exptl_absorpt_empirical_full_min 0.580

loop_
_space_group_symop_operation_xyz
'x, y, z'
'-x, -y, -z'

loop_
_atom_site_label
_atom_site_type_symbol
_atom_site_fract_x
_atom_site_fract_y
_atom_site_fract_z
_atom_site_U_iso_or_equiv
_atom_site_adp_type
_atom_site_occupancy
_atom_site_site_symmetry_order
_atom_site_calc_flag
_atom_site_refinement_flags_posn
_atom_site_refinement_flags_adp
_atom_site_refinement_flags_occupancy
_atom_site_disorder_assembly
_atom_site_disorder_group
Cd1 Cd 1.26321(4) 1.61824(3) 0.90985(3) 0.03416(17) Uani 1 1 d . . . . .
Cd2 Cd 0.38892(5) 0.66771(3) 0.75643(3) 0.04384(19) Uani 1 1 d . . . . .
Cd3 Cd -0.58759(5) -0.22975(4) 0.30817(4) 0.0524(2) Uani 1 1 d . . . . .
O1 O 1.1227(5) 1.5094(4) 0.9476(5) 0.077(2) Uani 1 1 d . U . . .
O2 O 1.2686(4) 1.4985(3) 0.9676(3) 0.0500(15) Uani 1 1 d . U . . .
O3 O 1.3413(5) 0.8844(4) 1.3075(4) 0.068(2) Uani 1 1 d . . . . .
O4 O 1.2883(6) 0.7700(5) 1.2223(4) 0.082(3) Uani 1 1 d . . . . .
O5 O 0.4297(4) 0.6907(3) 0.9422(3) 0.0424(13) Uani 1 1 d . . . . .
O6 O 0.5043(5) 0.7305(4) 0.8433(3) 0.0574(16) Uani 1 1 d . . . . .
O7 O 0.2909(4) 0.5330(3) 0.8041(3) 0.0434(13) Uani 1 1 d . . . . .
O8 O 0.2585(6) 0.5516(3) 0.6939(4) 0.068(2) Uani 1 1 d . . . . .
O9 O 0.3002(6) -0.2585(4) 0.8250(3) 0.0578(17) Uani 1 1 d . . . . .
O10 O 0.1475(5) -0.3450(4) 0.8398(4) 0.0644(18) Uani 1 1 d . . . . .
O11 O -0.4257(6) -0.1144(5) 0.3428(4) 0.078(2) Uani 1 1 d . . . . .
O12 O -0.4743(6) -0.2349(6) 0.3977(4) 0.098(3) Uani 1 1 d . . . . .
O13 O 1.2501(6) 1.7215(5) 1.0025(4) 0.082(2) Uani 1 1 d . . . . .
O14 O 0.4872(7) 0.5817(6) 0.7121(5) 0.099(3) Uani 1 1 d D U . . .
N1 N 0.4204(8) 0.7514(5) 0.6686(5) 0.078(3) Uani 1 1 d . . . . .
N2 N 0.4777(8) 0.8517(5) 0.6002(4) 0.078(3) Uani 1 1 d . . . . .
N3 N -0.5211(6) -0.3060(6) 0.2278(5) 0.067(2) Uani 1 1 d . . . . .
N4 N -0.4989(9) -0.4175(7) 0.1556(5) 0.081(3) Uani 1 1 d . . . . .
N5 N 1.3717(7) 1.8546(6) 1.0454(5) 0.077(3) Uani 1 1 d . . . . .
N6 N 0.6693(14) 0.6547(16) 0.7314(14) 0.304(12) Uani 1 1 d D U . . .
C1 C 1.1772(6) 1.4705(4) 0.9719(4) 0.0369(17) Uani 1 1 d . . . . .
C2 C 1.1324(5) 1.3858(4) 1.0039(4) 0.0320(15) Uani 1 1 d . . . . .
C3 C 1.0343(6) 1.3585(4) 1.0198(4) 0.0386(17) Uani 1 1 d . . . . .
H3 H 0.9963 1.3952 1.0134 0.046 Uiso 1 1 calc R . . . .
C4 C 0.9921(5) 1.2773(4) 1.0453(4) 0.0374(17) Uani 1 1 d . . . . .
H4 H 0.9259 1.2603 1.0555 0.045 Uiso 1 1 calc R . . . .
C5 C 1.0464(5) 1.2201(4) 1.0560(4) 0.0324(15) Uani 1 1 d . . . . .
C6 C 1.1456(5) 1.2491(4) 1.0399(4) 0.0366(17) Uani 1 1 d . . . . .
H6 H 1.1842 1.2127 1.0462 0.044 Uiso 1 1 calc R . . . .
C7 C 1.1877(6) 1.3309(4) 1.0149(4) 0.0367(17) Uani 1 1 d . . . . .
H7 H 1.2542 1.3490 1.0055 0.044 Uiso 1 1 calc R . . . .
C8 C 0.9993(5) 1.1288(4) 1.0763(4) 0.0312(15) Uani 1 1 d . . . . .
C9 C 0.9031(5) 1.0768(4) 1.0503(4) 0.0331(16) Uani 1 1 d . . . . .
H9 H 0.8651 1.1012 1.0235 0.040 Uiso 1 1 calc R . . . .
C10 C 0.8627(5) 0.9880(4) 1.0643(4) 0.0318(15) Uani 1 1 d . . . . .
C11 C 0.9203(5) 0.9509(4) 1.1028(4) 0.0321(15) Uani 1 1 d . . . . .
H11 H 0.8936 0.8912 1.1112 0.038 Uiso 1 1 calc R . . . .
C12 C 1.0171(5) 1.0011(4) 1.1290(4) 0.0318(15) Uani 1 1 d . . . . .
C13 C 1.0557(5) 1.0901(4) 1.1162(4) 0.0328(16) Uani 1 1 d . . . . .
H13 H 1.1201 1.1249 1.1343 0.039 Uiso 1 1 calc R . . . .
C14 C 1.0825(5) 0.9597(4) 1.1642(4) 0.0336(16) Uani 1 1 d . . . . .
C15 C 1.0793(6) 0.8718(4) 1.1379(4) 0.0355(16) Uani 1 1 d . . . . .
H15 H 1.0326 0.8376 1.1006 0.043 Uiso 1 1 calc R . . . .
C16 C 1.1452(6) 0.8355(4) 1.1670(4) 0.0402(18) Uani 1 1 d . . . . .
H16 H 1.1437 0.7778 1.1478 0.048 Uiso 1 1 calc R . . . .
C17 C 1.2135(6) 0.8833(5) 1.2242(5) 0.0416(18) Uani 1 1 d . . . . .
C18 C 1.2134(6) 0.9701(5) 1.2527(4) 0.0401(17) Uani 1 1 d . . . . .
H18 H 1.2567 1.0025 1.2923 0.048 Uiso 1 1 calc R . . . .
C19 C 1.1495(6) 1.0076(4) 1.2225(4) 0.0386(17) Uani 1 1 d . . . . .
H19 H 1.1514 1.0656 1.2413 0.046 Uiso 1 1 calc R . . . .
C20 C 1.2868(7) 0.8444(5) 1.2540(5) 0.050(2) Uani 1 1 d . . . . .
C21 C 0.7622(5) 0.9290(4) 1.0297(4) 0.0323(15) Uani 1 1 d . . . . .
C22 C 0.6982(6) 0.8622(4) 1.0630(4) 0.0387(17) Uani 1 1 d . . . . .
H22 H 0.7136 0.8575 1.1104 0.046 Uiso 1 1 calc R . . . .
C23 C 0.6109(6) 0.8021(4) 1.0260(4) 0.0389(17) Uani 1 1 d . . . . .
H23 H 0.5674 0.7590 1.0495 0.047 Uiso 1 1 calc R . . . .
C24 C 0.5879(5) 0.8057(4) 0.9538(4) 0.0340(16) Uani 1 1 d . . . . .
C25 C 0.6511(6) 0.8743(4) 0.9215(4) 0.0352(16) Uani 1 1 d . . . . .
H25 H 0.6363 0.8789 0.8739 0.042 Uiso 1 1 calc R . . . .
C26 C 0.7356(5) 0.9360(4) 0.9592(4) 0.0363(17) Uani 1 1 d . . . . .
H26 H 0.7754 0.9829 0.9372 0.044 Uiso 1 1 calc R . . . .
C27 C 0.4989(5) 0.7370(4) 0.9102(5) 0.0391(18) Uani 1 1 d . . . . .
C28 C 0.2472(6) 0.5025(4) 0.7426(5) 0.0433(19) Uani 1 1 d . . . . .
C29 C 0.1886(6) 0.4032(4) 0.7242(5) 0.045(2) Uani 1 1 d . . . . .
C30 C 0.1651(6) 0.3490(5) 0.7773(5) 0.0432(19) Uani 1 1 d . . . . .
H30 H 0.1790 0.3753 0.8253 0.052 Uiso 1 1 calc R . . . .
C31 C 0.1215(6) 0.2565(4) 0.7605(4) 0.0418(18) Uani 1 1 d . . . . .
H31 H 0.1078 0.2210 0.7971 0.050 Uiso 1 1 calc R . . . .
C32 C 0.0976(6) 0.2154(4) 0.6887(4) 0.0403(18) Uani 1 1 d . . . . .
C33 C 0.1171(9) 0.2714(5) 0.6367(5) 0.067(3) Uani 1 1 d . . . . .
H33 H 0.0986 0.2463 0.5888 0.081 Uiso 1 1 calc R . . . .
C34 C 0.1634(8) 0.3642(5) 0.6539(5) 0.065(3) Uani 1 1 d . . . . .
H34 H 0.1775 0.4000 0.6175 0.078 Uiso 1 1 calc R . . . .
C35 C 0.0528(6) 0.1159(4) 0.6685(4) 0.0409(18) Uani 1 1 d . . . . .
C36 C 0.0906(6) 0.0592(5) 0.7022(4) 0.0397(18) Uani 1 1 d . . . . .
H36 H 0.1418 0.0839 0.7385 0.048 Uiso 1 1 calc R . . . .
C37 C 0.0520(6) -0.0355(4) 0.6820(4) 0.0399(18) Uani 1 1 d . . . . .
C38 C -0.0263(6) -0.0705(4) 0.6295(5) 0.0418(19) Uani 1 1 d . . . . .
H38 H -0.0535 -0.1329 0.6165 0.050 Uiso 1 1 calc R . . . .
C39 C -0.0655(6) -0.0144(4) 0.5956(5) 0.0425(19) Uani 1 1 d . . . . .
C40 C -0.0240(6) 0.0791(4) 0.6166(4) 0.0420(19) Uani 1 1 d . . . . .
H40 H -0.0494 0.1173 0.5945 0.050 Uiso 1 1 calc R . . . .
C41 C 0.0933(6) -0.0964(5) 0.7181(4) 0.0423(18) Uani 1 1 d . . . . .
C42 C 0.1920(7) -0.0725(5) 0.7401(5) 0.052(2) Uani 1 1 d . . . . .
H42 H 0.2347 -0.0154 0.7346 0.063 Uiso 1 1 calc R . . . .
C43 C 0.2298(7) -0.1317(6) 0.7704(5) 0.053(2) Uani 1 1 d . . . . .
H43 H 0.2977 -0.1151 0.7826 0.064 Uiso 1 1 calc R . . . .
C44 C 0.1676(7) -0.2148(5) 0.7824(5) 0.048(2) Uani 1 1 d . . . . .
C45 C 0.0676(7) -0.2390(5) 0.7622(5) 0.052(2) Uani 1 1 d . . . . .
H45 H 0.0247 -0.2951 0.7696 0.063 Uiso 1 1 calc R . . . .
C46 C 0.0302(7) -0.1803(5) 0.7307(5) 0.046(2) Uani 1 1 d . . . . .
H46 H -0.0375 -0.1972 0.7178 0.055 Uiso 1 1 calc R . . . .
C47 C 0.2082(8) -0.2768(6) 0.8174(5) 0.056(2) Uani 1 1 d . . . . .
C48 C -0.1515(7) -0.0532(5) 0.5404(5) 0.048(2) Uani 1 1 d . . . . .
C49 C -0.2203(8) -0.1387(6) 0.5426(6) 0.077(4) Uani 1 1 d . . . . .
H49 H -0.2116 -0.1722 0.5780 0.092 Uiso 1 1 calc R . . . .
C50 C -0.3026(9) -0.1745(7) 0.4919(7) 0.089(4) Uani 1 1 d . . . . .
H50 H -0.3475 -0.2322 0.4928 0.107 Uiso 1 1 calc R . . . .
C51 C -0.3167(8) -0.1231(7) 0.4399(5) 0.060(2) Uani 1 1 d . . . . .
C52 C -0.2487(7) -0.0395(6) 0.4368(5) 0.053(2) Uani 1 1 d . . . . .
H52 H -0.2582 -0.0056 0.4019 0.064 Uiso 1 1 calc R . . . .
C53 C -0.1663(7) -0.0055(5) 0.4855(5) 0.049(2) Uani 1 1 d . . . . .
H53 H -0.1193 0.0503 0.4818 0.059 Uiso 1 1 calc R . . . .
C54 C -0.4122(8) -0.1580(8) 0.3895(6) 0.071(3) Uani 1 1 d . . . . .
C55 C 0.4928(8) 0.9064(6) 0.7285(5) 0.066(3) Uani 1 1 d . . . . .
H55A H 0.4681 0.8810 0.7705 0.100 Uiso 1 1 d R . . . .
H55B H 0.4666 0.9538 0.7215 0.100 Uiso 1 1 d R . . . .
H55C H 0.5640 0.9308 0.7345 0.100 Uiso 1 1 d R . . . .
C56 C 0.4619(8) 0.8356(6) 0.6655(5) 0.062(3) Uani 1 1 d . . . . .
C57 C 0.4080(12) 0.7069(6) 0.5971(6) 0.104(5) Uani 1 1 d . . . . .
H57 H 0.3769 0.6453 0.5820 0.125 Uiso 1 1 calc R . . . .
C58 C 0.4489(12) 0.7693(6) 0.5548(6) 0.107(6) Uani 1 1 d . . . . .
H58 H 0.4564 0.7596 0.5059 0.128 Uiso 1 1 calc R . . . .
C59 C 0.5313(9) 0.9384(5) 0.5748(5) 0.075(3) Uani 1 1 d . . . . .
H59A H 0.5940 0.9361 0.5581 0.089 Uiso 1 1 calc R . . . .
H59B H 0.5458 0.9874 0.6146 0.089 Uiso 1 1 calc R . . . .
C60 C 0.4726(9) 0.9576(5) 0.5152(5) 0.066(3) Uani 1 1 d . . . . .
H60A H 0.4117 0.9635 0.5329 0.079 Uiso 1 1 calc R . . . .
H60B H 0.4543 0.9066 0.4768 0.079 Uiso 1 1 calc R . . . .
C61 C -0.6713(8) -0.4199(8) 0.1598(8) 0.100(5) Uani 1 1 d . . . . .
H61A H -0.7029 -0.3772 0.1775 0.150 Uiso 1 1 d R . . . .
H61B H -0.6998 -0.4753 0.1791 0.150 Uiso 1 1 d R . . . .
H61C H -0.6811 -0.4318 0.1083 0.150 Uiso 1 1 d R . . . .
C62 C -0.5649(8) -0.3824(6) 0.1820(6) 0.068(3) Uani 1 1 d . . . . .
C63 C -0.4206(10) -0.2941(13) 0.2317(8) 0.118(6) Uani 1 1 d . . . . .
H63 H -0.3712 -0.2481 0.2610 0.142 Uiso 1 1 calc R . . . .
C64 C -0.4073(11) -0.3600(14) 0.1864(8) 0.124(7) Uani 1 1 d . . . . .
H64 H -0.3464 -0.3664 0.1769 0.149 Uiso 1 1 calc R . . . .
C65 C -0.5148(12) -0.4936(8) 0.1008(6) 0.093(4) Uani 1 1 d . . . . .
H65A H -0.5831 -0.5333 0.0985 0.111 Uiso 1 1 calc R . . . .
H65B H -0.4720 -0.5275 0.1124 0.111 Uiso 1 1 calc R . . . .
C66 C -0.4926(7) -0.4621(5) 0.0286(5) 0.057(2) Uani 1 1 d . . . . .
H66A H -0.5355 -0.4282 0.0172 0.069 Uiso 1 1 calc R . . . .
H66B H -0.4243 -0.4218 0.0314 0.069 Uiso 1 1 calc R . . . .
C67 C 1.3118(8) 1.7705(7) 1.0507(7) 0.075(3) Uani 1 1 d . . . . .
H67 H 1.3171 1.7479 1.0934 0.090 Uiso 1 1 calc R . . . .
C68 C 1.4422(9) 1.9099(8) 1.1064(7) 0.095(4) Uani 1 1 d . . . . .
H68A H 1.4239 1.9617 1.1236 0.143 Uiso 1 1 d R . . . .
H68B H 1.5081 1.9296 1.0908 0.143 Uiso 1 1 d R . . . .
H68C H 1.4405 1.8743 1.1443 0.143 Uiso 1 1 d R . . . .
C69 C 1.3770(10) 1.8951(8) 0.9763(7) 0.089(4) Uani 1 1 d . . . . .
H69A H 1.4353 1.8925 0.9537 0.134 Uiso 1 1 d R . . . .
H69B H 1.3798 1.9571 0.9868 0.134 Uiso 1 1 d R . . . .
H69C H 1.3190 1.8614 0.9446 0.134 Uiso 1 1 d R . . . .
C70 C 0.5782(12) 0.5882(14) 0.7240(12) 0.218(9) Uani 1 1 d D U . . .
H70 H 0.5842 0.5322 0.7289 0.262 Uiso 1 1 calc R . . . .
C71 C 0.7580(15) 0.640(2) 0.749(2) 0.42(2) Uani 1 1 d D U . . .
H71A H 0.8065 0.6657 0.7173 0.629 Uiso 1 1 d R . . . .
H71B H 0.7465 0.5759 0.7454 0.629 Uiso 1 1 d R . . . .
H71C H 0.7821 0.6677 0.7979 0.629 Uiso 1 1 d R . . . .
C72 C 0.671(2) 0.7421(14) 0.718(2) 0.360(19) Uani 1 1 d D U . . .
H72A H 0.6052 0.7457 0.7188 0.540 Uiso 1 1 d R . . . .
H72B H 0.6940 0.7513 0.6710 0.540 Uiso 1 1 d R . . . .
H72C H 0.7148 0.7880 0.7534 0.540 Uiso 1 1 d R . . . .
O15 O -0.7080(15) -0.3442(12) 0.3532(10) 0.105(5) Uani 0.5 1 d D U P A 1
N7 N -0.8455(18) -0.4521(16) 0.3790(13) 0.169(8) Uani 0.5 1 d D U P A 1
C73 C -0.8137(19) -0.3731(18) 0.3465(16) 0.156(8) Uani 0.5 1 d D U P A 1
H73 H -0.8535 -0.3456 0.3250 0.187 Uiso 0.5 1 calc R . P A 1
C74 C -0.758(2) -0.470(2) 0.408(2) 0.168(11) Uani 0.5 1 d D U P A 1
H74A H -0.7756 -0.5042 0.4469 0.251 Uiso 0.5 1 d R . P A 1
H74B H -0.7059 -0.4139 0.4246 0.251 Uiso 0.5 1 d R . P A 1
H74C H -0.7350 -0.5045 0.3707 0.251 Uiso 0.5 1 d R . P A 1
C75 C -0.9428(19) -0.504(2) 0.386(2) 0.203(13) Uani 0.5 1 d D U P A 1
H75A H -0.9444 -0.5585 0.4043 0.305 Uiso 0.5 1 d R . P A 1
H75B H -0.9787 -0.5198 0.3392 0.305 Uiso 0.5 1 d R . P A 1
H75C H -0.9728 -0.4702 0.4177 0.305 Uiso 0.5 1 d R . P A 1
O15A O -0.688(2) -0.249(2) 0.3868(17) 0.211(10) Uani 0.5 1 d D U P A 2
N7A N -0.7638(19) -0.3769(17) 0.4293(14) 0.182(8) Uani 0.5 1 d D U P A 2
C1A C -0.757(2) -0.2877(18) 0.4237(17) 0.185(9) Uani 0.5 1 d D U P A 2
H1A H -0.7996 -0.2597 0.4448 0.222 Uiso 0.5 1 calc R . P A 2
C2A C -0.838(3) -0.429(2) 0.468(2) 0.198(13) Uani 0.5 1 d D U P A 2
H2AA H -0.8254 -0.4041 0.5175 0.297 Uiso 0.5 1 d R . P A 2
H2AB H -0.8369 -0.4901 0.4617 0.297 Uiso 0.5 1 d R . P A 2
H2AC H -0.9014 -0.4288 0.4498 0.297 Uiso 0.5 1 d R . P A 2
C3A C -0.6912(15) -0.4045(14) 0.3905(11) 0.095(5) Uani 0.5 1 d D U P A 2
H3AA H -0.6321 -0.3921 0.4216 0.142 Uiso 0.5 1 d R . P A 2
H3AB H -0.6752 -0.3724 0.3502 0.142 Uiso 0.5 1 d R . P A 2
H3AC H -0.7184 -0.4684 0.3738 0.142 Uiso 0.5 1 d R . P A 2

loop_
_atom_site_aniso_label
_atom_site_aniso_U_11
_atom_site_aniso_U_22
_atom_site_aniso_U_33
_atom_site_aniso_U_23
_atom_site_aniso_U_13
_atom_site_aniso_U_12
Cd1 0.0412(3) 0.0165(2) 0.0500(3) 0.01743(19) 0.0074(2) 0.01163(19)
Cd2 0.0616(4) 0.0217(2) 0.0438(3) 0.0121(2) 0.0047(3) 0.0052(2)
Cd3 0.0562(4) 0.0427(3) 0.0626(4) 0.0055(3) -0.0150(3) 0.0251(3)
O1 0.064(4) 0.064(4) 0.135(6) 0.074(4) 0.032(4) 0.038(3)
O2 0.053(3) 0.028(2) 0.076(4) 0.040(2) 0.008(3) 0.010(2)
O3 0.071(4) 0.046(3) 0.091(5) -0.009(3) -0.032(4) 0.037(3)
O4 0.123(7) 0.085(5) 0.065(5) -0.017(4) -0.025(4) 0.085(5)
O5 0.048(3) 0.020(2) 0.062(4) 0.015(2) 0.003(3) 0.011(2)
O6 0.055(4) 0.055(3) 0.048(4) 0.004(3) 0.007(3) 0.001(3)
O7 0.058(3) 0.022(2) 0.053(4) 0.001(2) 0.004(3) 0.017(2)
O8 0.100(5) 0.023(2) 0.067(4) 0.016(3) -0.014(4) 0.002(3)
O9 0.084(5) 0.049(3) 0.055(4) 0.005(3) -0.010(3) 0.045(3)
O10 0.080(5) 0.058(4) 0.079(5) 0.041(3) 0.020(4) 0.043(3)
O11 0.084(5) 0.075(4) 0.078(5) -0.009(4) -0.038(4) 0.041(4)
O12 0.066(5) 0.119(7) 0.074(6) 0.006(5) -0.025(4) -0.010(5)
O13 0.070(5) 0.081(5) 0.089(6) -0.027(4) 0.005(4) 0.033(4)
O14 0.108(7) 0.086(5) 0.117(7) 0.011(5) 0.039(6) 0.049(5)
N1 0.120(8) 0.039(4) 0.070(6) 0.034(4) 0.025(5) 0.009(4)
N2 0.135(8) 0.031(3) 0.047(5) 0.018(3) 0.004(5) -0.005(4)
N3 0.058(5) 0.074(5) 0.075(6) -0.003(4) -0.016(4) 0.036(4)
N4 0.117(9) 0.092(7) 0.065(6) 0.011(5) 0.014(6) 0.078(7)
N5 0.080(6) 0.072(6) 0.079(7) -0.010(5) 0.015(5) 0.033(5)
N6 0.137(10) 0.191(17) 0.57(3) 0.04(2) 0.03(2) 0.043(13)
C1 0.048(5) 0.020(3) 0.050(5) 0.011(3) 0.013(3) 0.018(3)
C2 0.038(4) 0.014(3) 0.044(4) 0.008(3) 0.002(3) 0.008(3)
C3 0.041(4) 0.020(3) 0.063(5) 0.019(3) 0.007(4) 0.017(3)
C4 0.032(4) 0.019(3) 0.068(5) 0.017(3) 0.012(3) 0.014(3)
C5 0.037(4) 0.015(3) 0.049(4) 0.012(3) 0.007(3) 0.011(3)
C6 0.036(4) 0.017(3) 0.064(5) 0.019(3) 0.010(3) 0.013(3)
C7 0.039(4) 0.021(3) 0.057(5) 0.018(3) 0.010(3) 0.015(3)
C8 0.038(4) 0.015(3) 0.046(4) 0.013(3) 0.009(3) 0.012(3)
C9 0.037(4) 0.017(3) 0.049(4) 0.014(3) 0.004(3) 0.011(3)
C10 0.033(4) 0.016(3) 0.048(4) 0.011(3) 0.007(3) 0.009(2)
C11 0.038(4) 0.016(3) 0.046(4) 0.016(3) 0.006(3) 0.009(3)
C12 0.040(4) 0.018(3) 0.042(4) 0.015(3) 0.007(3) 0.011(3)
C13 0.041(4) 0.018(3) 0.041(4) 0.008(3) -0.002(3) 0.011(3)
C14 0.038(4) 0.020(3) 0.044(4) 0.014(3) 0.005(3) 0.007(3)
C15 0.044(4) 0.021(3) 0.043(4) 0.011(3) 0.003(3) 0.010(3)
C16 0.056(5) 0.021(3) 0.050(5) 0.010(3) 0.001(4) 0.019(3)
C17 0.046(5) 0.032(3) 0.055(5) 0.016(3) 0.008(4) 0.020(3)
C18 0.046(4) 0.032(3) 0.045(5) 0.012(3) -0.004(3) 0.014(3)
C19 0.043(4) 0.021(3) 0.054(5) 0.009(3) 0.005(4) 0.012(3)
C20 0.059(5) 0.043(4) 0.055(5) 0.016(4) 0.001(4) 0.024(4)
C21 0.036(4) 0.019(3) 0.044(4) 0.006(3) 0.000(3) 0.013(3)
C22 0.044(4) 0.022(3) 0.050(5) 0.017(3) 0.006(3) 0.007(3)
C23 0.045(4) 0.019(3) 0.052(5) 0.015(3) 0.010(3) 0.005(3)
C24 0.043(4) 0.013(2) 0.050(4) 0.009(3) 0.006(3) 0.013(3)
C25 0.046(4) 0.026(3) 0.041(4) 0.015(3) 0.006(3) 0.017(3)
C26 0.038(4) 0.021(3) 0.056(5) 0.015(3) 0.007(3) 0.014(3)
C27 0.037(4) 0.016(3) 0.069(6) 0.015(3) 0.010(4) 0.011(3)
C28 0.051(5) 0.022(3) 0.054(5) 0.011(3) -0.001(4) 0.007(3)
C29 0.057(5) 0.022(3) 0.052(5) 0.016(3) -0.001(4) 0.005(3)
C30 0.051(5) 0.032(3) 0.053(5) 0.016(3) 0.001(4) 0.018(3)
C31 0.058(5) 0.024(3) 0.046(5) 0.016(3) 0.002(4) 0.015(3)
C32 0.049(5) 0.020(3) 0.050(5) 0.013(3) -0.007(4) 0.006(3)
C33 0.118(9) 0.024(4) 0.042(5) 0.014(3) -0.013(5) -0.002(4)
C34 0.097(8) 0.025(4) 0.053(6) 0.017(4) -0.017(5) -0.009(4)
C35 0.055(5) 0.021(3) 0.045(5) 0.011(3) -0.003(4) 0.009(3)
C36 0.039(4) 0.031(3) 0.049(5) 0.012(3) -0.006(3) 0.009(3)
C37 0.049(5) 0.026(3) 0.052(5) 0.015(3) 0.003(4) 0.018(3)
C38 0.044(4) 0.022(3) 0.061(5) 0.010(3) -0.013(4) 0.012(3)
C39 0.045(5) 0.026(3) 0.060(5) 0.010(3) -0.008(4) 0.016(3)
C40 0.047(5) 0.025(3) 0.056(5) 0.019(3) -0.002(4) 0.011(3)
C41 0.050(5) 0.034(3) 0.048(5) 0.016(3) 0.000(4) 0.017(3)
C42 0.055(5) 0.041(4) 0.066(6) 0.025(4) 0.003(4) 0.016(4)
C43 0.056(5) 0.050(4) 0.064(6) 0.024(4) 0.002(4) 0.026(4)
C44 0.067(6) 0.045(4) 0.053(5) 0.022(4) 0.015(4) 0.041(4)
C45 0.067(6) 0.035(4) 0.067(6) 0.030(4) 0.007(5) 0.026(4)
C46 0.051(5) 0.033(4) 0.062(5) 0.020(4) 0.005(4) 0.022(3)
C47 0.087(8) 0.050(5) 0.052(6) 0.016(4) 0.020(5) 0.046(5)
C48 0.055(5) 0.034(4) 0.056(5) 0.009(3) -0.012(4) 0.015(3)
C49 0.083(7) 0.036(4) 0.097(9) 0.015(5) -0.038(6) 0.003(4)
C50 0.078(8) 0.049(5) 0.119(11) 0.016(6) -0.043(7) -0.005(5)
C51 0.061(6) 0.063(5) 0.058(6) -0.003(5) -0.018(5) 0.029(5)
C52 0.053(5) 0.065(5) 0.046(5) 0.007(4) -0.002(4) 0.027(4)
C53 0.049(5) 0.042(4) 0.057(5) 0.006(4) 0.001(4) 0.017(4)
C54 0.068(7) 0.082(7) 0.057(7) -0.023(6) -0.022(5) 0.035(6)
C55 0.083(7) 0.056(5) 0.055(6) 0.009(4) 0.011(5) 0.015(5)
C56 0.095(8) 0.038(4) 0.051(6) 0.027(4) 0.010(5) 0.011(4)
C57 0.190(15) 0.028(4) 0.059(7) 0.005(4) 0.024(8) -0.011(6)
C58 0.207(16) 0.031(4) 0.055(7) 0.020(4) 0.021(8) -0.003(6)
C59 0.128(10) 0.028(4) 0.061(6) 0.028(4) 0.020(6) 0.009(5)
C60 0.108(9) 0.030(4) 0.066(6) 0.026(4) 0.032(6) 0.021(5)
C61 0.059(7) 0.066(7) 0.153(14) -0.038(8) 0.008(8) 0.011(5)
C62 0.078(7) 0.048(5) 0.088(8) 0.001(5) -0.003(6) 0.041(5)
C63 0.062(8) 0.195(18) 0.103(11) -0.017(12) -0.006(7) 0.065(10)
C64 0.080(10) 0.22(2) 0.088(10) -0.016(12) -0.024(8) 0.085(12)
C65 0.169(14) 0.069(7) 0.069(8) 0.019(6) 0.030(8) 0.073(8)
C66 0.058(6) 0.033(4) 0.082(7) 0.007(4) 0.008(5) 0.017(4)
C67 0.070(7) 0.068(6) 0.081(8) -0.006(6) 0.024(6) 0.018(5)
C68 0.087(9) 0.081(8) 0.096(10) -0.025(7) -0.002(7) 0.015(7)
C69 0.108(10) 0.075(7) 0.103(10) 0.009(7) 0.013(8) 0.057(7)
C70 0.127(10) 0.177(16) 0.36(2) 0.078(19) 0.030(19) 0.050(12)
C71 0.147(16) 0.39(4) 0.67(6) 0.01(5) -0.09(4) 0.05(3)
C72 0.29(3) 0.126(16) 0.64(6) 0.00(3) 0.19(3) 0.051(19)
O15 0.122(8) 0.091(7) 0.120(9) 0.047(7) -0.007(7) 0.048(6)
N7 0.161(10) 0.166(11) 0.175(12) 0.043(8) 0.029(8) 0.040(7)
C73 0.153(9) 0.154(10) 0.161(11) 0.027(8) 0.020(9) 0.050(8)
C74 0.182(15) 0.160(18) 0.147(19) 0.025(14) -0.013(15) 0.041(14)
C75 0.170(12) 0.18(2) 0.23(2) 0.033(17) 0.011(17) 0.023(13)
O15A 0.207(13) 0.215(12) 0.199(12) 0.046(9) 0.010(9) 0.051(8)
N7A 0.183(11) 0.182(10) 0.171(11) 0.021(8) 0.001(8) 0.052(7)
C1A 0.183(12) 0.189(10) 0.179(12) 0.026(8) 0.002(8) 0.060(8)
C2A 0.192(19) 0.201(17) 0.20(2) 0.018(15) 0.041(14) 0.061(14)
C3A 0.083(11) 0.092(11) 0.080(12) 0.052(9) -0.043(8) -0.020(8)

loop_
_atom_type_symbol
_atom_type_description
_atom_type_scat_dispersion_real
_atom_type_scat_dispersion_imag
_atom_type_scat_source
C C 0.0181 0.0091 'International Tables Vol C Tables 4.2.6.8 and 6.1.1.4'
H H 0.0000 0.0000 'International Tables Vol C Tables 4.2.6.8 and 6.1.1.4'
O O 0.0492 0.0322 'International Tables Vol C Tables 4.2.6.8 and 6.1.1.4'
N N 0.0311 0.0180 'International Tables Vol C Tables 4.2.6.8 and 6.1.1.4'
Cd Cd 0.1185 4.6533 'International Tables Vol C Tables 4.2.6.8 and 6.1.1.4'

loop_
_geom_angle_atom_site_label_1
_geom_angle_atom_site_label_2
_geom_angle_atom_site_label_3
_geom_angle
_geom_angle_site_symmetry_1
_geom_angle_site_symmetry_3
_geom_angle_publ_flag
O1 Cd1 O7 100.4(2) . 1_665 ?
O1 Cd1 O9 138.3(2) . 1_675 ?
O1 Cd1 C1 27.5(2) . . ?
O2 Cd1 O1 55.0(2) . . ?
O2 Cd1 O7 86.0(2) . 1_665 ?
O2 Cd1 O9 162.6(2) . 1_675 ?
O2 Cd1 O10 137.8(2) . 1_675 ?
O2 Cd1 C1 27.5(2) . . ?
O5 Cd1 O1 140.5(2) 1_665 . ?
O5 Cd1 O2 89.86(18) 1_665 . ?
O5 Cd1 O7 93.8(2) 1_665 1_665 ?
O5 Cd1 O9 80.3(2) 1_665 1_675 ?
O5 Cd1 O10 132.2(2) 1_665 1_675 ?
O5 Cd1 C1 115.6(2) 1_665 . ?
O7 Cd1 O9 80.42(18) 1_665 1_675 ?
O7 Cd1 C1 93.7(2) 1_665 . ?
O9 Cd1 C1 163.5(2) 1_675 . ?
O10 Cd1 O1 85.4(2) 1_675 . ?
O10 Cd1 O7 87.8(2) 1_675 1_665 ?
O10 Cd1 O9 52.9(2) 1_675 1_675 ?
O10 Cd1 C1 111.9(2) 1_675 . ?
O13 Cd1 O1 88.5(3) . . ?
O13 Cd1 O2 102.6(3) . . ?
O13 Cd1 O5 81.7(2) . 1_665 ?
O13 Cd1 O7 170.2(3) . 1_665 ?
O13 Cd1 O9 90.2(3) . 1_675 ?
O13 Cd1 O10 88.8(3) . 1_675 ?
O13 Cd1 C1 96.2(3) . . ?
O6 Cd2 O7 100.9(2) . . ?
O6 Cd2 O8 155.0(2) . . ?
O6 Cd2 O9 83.6(2) . 1_565 ?
O6 Cd2 O14 87.4(3) . . ?
O6 Cd2 N1 108.3(3) . . ?
O6 Cd2 C28 127.6(2) . . ?
O7 Cd2 C28 27.6(2) . . ?
O8 Cd2 O7 54.9(2) . . ?
O8 Cd2 O9 99.0(3) . 1_565 ?
O8 Cd2 O14 85.0(3) . . ?
O8 Cd2 C28 27.6(2) . . ?
O9 Cd2 O7 85.6(2) 1_565 . ?
O9 Cd2 O14 166.5(3) 1_565 . ?
O9 Cd2 C28 95.2(3) 1_565 . ?
O14 Cd2 O7 86.3(3) . . ?
O14 Cd2 C28 82.4(3) . . ?
N1 Cd2 O7 150.8(3) . . ?
N1 Cd2 O8 95.9(3) . . ?
N1 Cd2 O9 99.7(3) . 1_565 ?
N1 Cd2 O14 92.6(4) . . ?
N1 Cd2 C28 123.4(3) . . ?
O3 Cd3 O4 54.9(2) 1_344 1_344 ?
O3 Cd3 O11 89.5(2) 1_344 . ?
O3 Cd3 C20 27.0(2) 1_344 1_344 ?
O3 Cd3 C54 107.6(3) 1_344 . ?
O4 Cd3 O11 128.3(3) 1_344 . ?
O4 Cd3 C20 28.0(2) 1_344 1_344 ?
O4 Cd3 C54 155.1(4) 1_344 . ?
O11 Cd3 C20 110.0(3) . 1_344 ?
O11 Cd3 C54 27.0(3) . . ?
O12 Cd3 O3 125.0(3) . 1_344 ?
O12 Cd3 O4 175.9(3) . 1_344 ?
O12 Cd3 O11 55.1(3) . . ?
O12 Cd3 C20 151.7(3) . 1_344 ?
O12 Cd3 C54 28.2(3) . . ?
O12 Cd3 O15 88.4(5) . . ?
N3 Cd3 O3 136.1(3) . 1_344 ?
N3 Cd3 O4 92.4(3) . 1_344 ?
N3 Cd3 O11 90.9(3) . . ?
N3 Cd3 O12 89.8(3) . . ?
N3 Cd3 C20 116.0(3) . 1_344 ?
N3 Cd3 C54 91.2(3) . . ?
N3 Cd3 O15 103.3(6) . . ?
C20 Cd3 C54 132.7(3) 1_344 . ?
O15 Cd3 O3 103.5(5) . 1_344 ?
O15 Cd3 O4 87.6(5) . 1_344 ?
O15 Cd3 O11 141.1(5) . . ?
O15 Cd3 C20 96.1(5) . 1_344 ?
O15 Cd3 C54 115.4(5) . . ?
O15A Cd3 O3 74.0(9) . 1_344 ?
O15A Cd3 O4 91.0(9) . 1_344 ?
O15A Cd3 O11 116.1(8) . . ?
O15A Cd3 O12 85.1(9) . . ?
O15A Cd3 N3 141.8(9) . . ?
O15A Cd3 C20 81.2(9) . 1_344 ?
O15A Cd3 C54 101.2(9) . . ?
C1 O1 Cd1 90.4(5) . . ?
C1 O2 Cd1 93.3(4) . . ?
C20 O3 Cd3 92.2(5) . 1_766 ?
C20 O4 Cd3 90.5(6) . 1_766 ?
C27 O5 Cd1 132.8(5) . 1_445 ?
C27 O6 Cd2 130.0(5) . . ?
Cd1 O7 Cd2 93.14(15) 1_445 . ?
C28 O7 Cd1 136.0(5) . 1_445 ?
C28 O7 Cd2 88.4(4) . . ?
C28 O8 Cd2 94.5(5) . . ?
Cd2 O9 Cd1 90.43(18) 1_545 1_435 ?
C47 O9 Cd1 85.8(5) . 1_435 ?
C47 O9 Cd2 124.8(6) . 1_545 ?
C47 O10 Cd1 97.5(6) . 1_435 ?
C54 O11 Cd3 89.0(7) . . ?
C54 O12 Cd3 93.0(7) . . ?
C67 O13 Cd1 131.0(7) . . ?
C70 O14 Cd2 134.3(12) . . ?
C56 N1 Cd2 134.8(8) . . ?
C56 N1 C57 106.0(8) . . ?
C57 N1 Cd2 118.4(6) . . ?
C56 N2 C58 108.4(7) . . ?
C56 N2 C59 129.0(8) . . ?
C58 N2 C59 121.9(8) . . ?
C62 N3 Cd3 129.8(8) . . ?
C62 N3 C63 105.9(10) . . ?
C63 N3 Cd3 122.2(8) . . ?
C62 N4 C64 106.0(11) . . ?
C62 N4 C65 128.3(12) . . ?
C64 N4 C65 125.4(12) . . ?
C67 N5 C68 120.6(11) . . ?
C67 N5 C69 122.8(11) . . ?
C68 N5 C69 116.5(10) . . ?
C70 N6 C71 123(2) . . ?
C70 N6 C72 116.5(17) . . ?
C71 N6 C72 120.2(17) . . ?
O1 C1 Cd1 62.0(4) . . ?
O1 C1 O2 121.3(7) . . ?
O1 C1 C2 120.0(7) . . ?
O2 C1 Cd1 59.2(3) . . ?
O2 C1 C2 118.7(7) . . ?
C2 C1 Cd1 176.9(5) . . ?
C3 C2 C1 121.3(6) . . ?
C7 C2 C1 120.1(7) . . ?
C7 C2 C3 118.6(6) . . ?
C2 C3 H3 119.6 . . ?
C4 C3 C2 120.8(6) . . ?
C4 C3 H3 119.6 . . ?
C3 C4 H4 119.2 . . ?
C3 C4 C5 121.5(7) . . ?
C5 C4 H4 119.2 . . ?
C4 C5 C6 116.8(6) . . ?
C4 C5 C8 122.0(6) . . ?
C6 C5 C8 120.9(6) . . ?
C5 C6 H6 119.4 . . ?
C7 C6 C5 121.3(6) . . ?
C7 C6 H6 119.4 . . ?
C2 C7 C6 121.0(7) . . ?
C2 C7 H7 119.5 . . ?
C6 C7 H7 119.5 . . ?
C9 C8 C5 120.8(6) . . ?
C9 C8 C13 118.8(6) . . ?
C13 C8 C5 120.0(6) . . ?
C8 C9 H9 119.8 . . ?
C8 C9 C10 120.4(6) . . ?
C10 C9 H9 119.8 . . ?
C9 C10 C21 119.9(6) . . ?
C11 C10 C9 119.7(6) . . ?
C11 C10 C21 119.9(5) . . ?
C10 C11 H11 119.4 . . ?
C12 C11 C10 121.1(5) . . ?
C12 C11 H11 119.4 . . ?
C11 C12 C13 118.6(6) . . ?
C11 C12 C14 121.5(5) . . ?
C13 C12 C14 119.6(6) . . ?
C8 C13 H13 119.4 . . ?
C12 C13 C8 121.3(7) . . ?
C12 C13 H13 119.4 . . ?
C15 C14 C12 120.2(7) . . ?
C19 C14 C12 121.2(6) . . ?
C19 C14 C15 118.6(7) . . ?
C14 C15 H15 119.8 . . ?
C16 C15 C14 120.4(7) . . ?
C16 C15 H15 119.8 . . ?
C15 C16 H16 119.3 . . ?
C15 C16 C17 121.4(6) . . ?
C17 C16 H16 119.3 . . ?
C16 C17 C18 118.1(7) . . ?
C16 C17 C20 121.0(7) . . ?
C18 C17 C20 120.9(8) . . ?
C17 C18 H18 119.7 . . ?
C19 C18 C17 120.7(7) . . ?
C19 C18 H18 119.7 . . ?
C14 C19 H19 119.6 . . ?
C18 C19 C14 120.7(7) . . ?
C18 C19 H19 119.6 . . ?
O3 C20 Cd3 60.8(4) . 1_766 ?
O3 C20 O4 122.3(8) . . ?
O3 C20 C17 120.1(8) . . ?
O4 C20 Cd3 61.5(5) . 1_766 ?
O4 C20 C17 117.6(8) . . ?
C17 C20 Cd3 178.1(6) . 1_766 ?
C22 C21 C10 122.3(7) . . ?
C22 C21 C26 118.3(7) . . ?
C26 C21 C10 119.1(6) . . ?
C21 C22 H22 119.7 . . ?
C21 C22 C23 120.6(7) . . ?
C23 C22 H22 119.7 . . ?
C22 C23 H23 119.6 . . ?
C22 C23 C24 120.7(6) . . ?
C24 C23 H23 119.6 . . ?
C23 C24 C27 122.2(6) . . ?
C25 C24 C23 118.2(7) . . ?
C25 C24 C27 119.5(7) . . ?
C24 C25 H25 119.6 . . ?
C26 C25 C24 120.8(7) . . ?
C26 C25 H25 119.6 . . ?
C21 C26 H26 119.4 . . ?
C25 C26 C21 121.1(6) . . ?
C25 C26 H26 119.4 . . ?
O5 C27 O6 126.3(7) . . ?
O5 C27 C24 119.0(7) . . ?
O6 C27 C24 114.6(6) . . ?
O7 C28 Cd2 64.1(4) . . ?
O7 C28 O8 121.1(6) . . ?
O7 C28 C29 119.7(7) . . ?
O8 C28 Cd2 57.9(4) . . ?
O8 C28 C29 118.9(7) . . ?
C29 C28 Cd2 164.8(6) . . ?
C30 C29 C28 120.7(7) . . ?
C34 C29 C28 120.3(7) . . ?
C34 C29 C30 118.9(7) . . ?
C29 C30 H30 119.5 . . ?
C31 C30 C29 121.0(8) . . ?
C31 C30 H30 119.5 . . ?
C30 C31 H31 119.7 . . ?
C30 C31 C32 120.6(7) . . ?
C32 C31 H31 119.7 . . ?
C31 C32 C35 122.1(7) . . ?
C33 C32 C31 117.3(6) . . ?
C33 C32 C35 120.6(7) . . ?
C32 C33 H33 119.1 . . ?
C32 C33 C34 121.8(8) . . ?
C34 C33 H33 119.1 . . ?
C29 C34 C33 120.3(8) . . ?
C29 C34 H34 119.9 . . ?
C33 C34 H34 119.9 . . ?
C36 C35 C32 119.5(7) . . ?
C40 C35 C32 121.1(7) . . ?
C40 C35 C36 119.4(6) . . ?
C35 C36 H36 119.7 . . ?
C35 C36 C37 120.6(7) . . ?
C37 C36 H36 119.7 . . ?
C36 C37 C41 120.4(7) . . ?
C38 C37 C36 118.4(7) . . ?
C38 C37 C41 121.1(6) . . ?
C37 C38 H38 119.2 . . ?
C37 C38 C39 121.6(6) . . ?
C39 C38 H38 119.2 . . ?
C38 C39 C40 118.1(7) . . ?
C38 C39 C48 121.0(6) . . ?
C40 C39 C48 120.9(7) . . ?
C35 C40 C39 121.9(7) . . ?
C35 C40 H40 119.1 . . ?
C39 C40 H40 119.1 . . ?
C42 C41 C37 122.3(7) . . ?
C42 C41 C46 118.0(7) . . ?
C46 C41 C37 119.7(7) . . ?
C41 C42 H42 119.3 . . ?
C41 C42 C43 121.4(8) . . ?
C43 C42 H42 119.3 . . ?
C42 C43 H43 119.7 . . ?
C44 C43 C42 120.5(9) . . ?
C44 C43 H43 119.7 . . ?
C43 C44 C45 118.7(7) . . ?
C43 C44 C47 120.2(9) . . ?
C45 C44 C47 121.0(8) . . ?
C44 C45 H45 119.7 . . ?
C44 C45 C46 120.7(8) . . ?
C46 C45 H45 119.7 . . ?
C41 C46 H46 119.7 . . ?
C45 C46 C41 120.6(8) . . ?
C45 C46 H46 119.7 . . ?
O9 C47 O10 122.6(8) . . ?
O9 C47 C44 118.8(8) . . ?
O10 C47 C44 118.5(9) . . ?
C49 C48 C39 120.2(8) . . ?
C49 C48 C53 118.1(8) . . ?
C53 C48 C39 121.7(7) . . ?
C48 C49 H49 119.8 . . ?
C48 C49 C50 120.4(9) . . ?
C50 C49 H49 119.8 . . ?
C49 C50 H50 120.2 . . ?
C51 C50 C49 119.5(9) . . ?
C51 C50 H50 120.2 . . ?
C50 C51 C54 119.5(10) . . ?
C52 C51 C50 120.4(9) . . ?
C52 C51 C54 120.0(9) . . ?
C51 C52 H52 120.0 . . ?
C51 C52 C53 119.9(9) . . ?
C53 C52 H52 120.0 . . ?
C48 C53 H53 119.2 . . ?
C52 C53 C48 121.6(8) . . ?
C52 C53 H53 119.2 . . ?
O11 C54 Cd3 64.0(6) . . ?
O11 C54 O12 122.8(10) . . ?
O11 C54 C51 120.6(11) . . ?
O12 C54 Cd3 58.9(6) . . ?
O12 C54 C51 116.5(11) . . ?
C51 C54 Cd3 175.2(9) . . ?
H55A C55 H55B 109.5 . . ?
H55A C55 H55C 109.5 . . ?
H55B C55 H55C 109.4 . . ?
C56 C55 H55A 109.5 . . ?
C56 C55 H55B 109.5 . . ?
C56 C55 H55C 109.4 . . ?
N1 C56 N2 112.4(9) . . ?
N1 C56 C55 124.3(9) . . ?
N2 C56 C55 123.3(8) . . ?
N1 C57 H57 126.0 . . ?
C58 C57 N1 108.1(8) . . ?
C58 C57 H57 126.0 . . ?
N2 C58 H58 127.6 . . ?
C57 C58 N2 104.8(9) . . ?
C57 C58 H58 127.6 . . ?
N2 C59 H59A 109.2 . . ?
N2 C59 H59B 109.2 . . ?
N2 C59 C60 112.2(9) . . ?
H59A C59 H59B 107.9 . . ?
C60 C59 H59A 109.2 . . ?
C60 C59 H59B 109.2 . . ?
C59 C60 C60 113.6(12) . 2_676 ?
C59 C60 H60A 108.8 . . ?
C59 C60 H60B 108.8 . . ?
C60 C60 H60A 108.8 2_676 . ?
C60 C60 H60B 108.8 2_676 . ?
H60A C60 H60B 107.7 . . ?
H61A C61 H61B 109.5 . . ?
H61A C61 H61C 109.5 . . ?
H61B C61 H61C 109.5 . . ?
C62 C61 H61A 109.5 . . ?
C62 C61 H61B 109.4 . . ?
C62 C61 H61C 109.5 . . ?
N3 C62 C61 124.8(9) . . ?
N4 C62 N3 111.4(10) . . ?
N4 C62 C61 123.7(10) . . ?
N3 C63 H63 126.1 . . ?
C64 C63 N3 107.8(14) . . ?
C64 C63 H63 126.1 . . ?
N4 C64 H64 125.6 . . ?
C63 C64 N4 108.9(13) . . ?
C63 C64 H64 125.6 . . ?
N4 C65 H65A 109.6 . . ?
N4 C65 H65B 109.6 . . ?
N4 C65 C66 110.3(9) . . ?
H65A C65 H65B 108.1 . . ?
C66 C65 H65A 109.6 . . ?
C66 C65 H65B 109.6 . . ?
C65 C66 H66A 109.3 . . ?
C65 C66 H66B 109.3 . . ?
C66 C66 C65 111.8(10) 2_445 . ?
C66 C66 H66A 109.3 2_445 . ?
C66 C66 H66B 109.3 2_445 . ?
H66A C66 H66B 107.9 . . ?
O13 C67 N5 124.0(13) . . ?
O13 C67 H67 118.0 . . ?
N5 C67 H67 118.0 . . ?
N5 C68 H68A 109.5 . . ?
N5 C68 H68B 109.4 . . ?
N5 C68 H68C 109.6 . . ?
H68A C68 H68B 109.5 . . ?
H68A C68 H68C 109.5 . . ?
H68B C68 H68C 109.5 . . ?
N5 C69 H69A 109.5 . . ?
N5 C69 H69B 109.5 . . ?
N5 C69 H69C 109.4 . . ?
H69A C69 H69B 109.5 . . ?
H69A C69 H69C 109.5 . . ?
H69B C69 H69C 109.5 . . ?
O14 C70 N6 138(2) . . ?
O14 C70 H70 111.2 . . ?
N6 C70 H70 111.2 . . ?
N6 C71 H71A 109.3 . . ?
N6 C71 H71B 109.7 . . ?
N6 C71 H71C 109.4 . . ?
H71A C71 H71B 109.5 . . ?
H71A C71 H71C 109.5 . . ?
H71B C71 H71C 109.5 . . ?
N6 C72 H72A 109.6 . . ?
N6 C72 H72B 109.1 . . ?
N6 C72 H72C 109.7 . . ?
H72A C72 H72B 109.5 . . ?
H72A C72 H72C 109.5 . . ?
H72B C72 H72C 109.5 . . ?
C73 O15 Cd3 132.3(13) . . ?
C73 N7 C74 109.0(13) . . ?
C75 N7 C73 126.6(18) . . ?
C75 N7 C74 124.3(17) . . ?
O15 C73 H73 127.1 . . ?
N7 C73 O15 105.7(15) . . ?
N7 C73 H73 127.1 . . ?
N7 C74 H74A 109.2 . . ?
N7 C74 H74B 109.6 . . ?
N7 C74 H74C 109.7 . . ?
H74A C74 H74B 109.5 . . ?
H74A C74 H74C 109.5 . . ?
H74B C74 H74C 109.5 . . ?
N7 C75 H75A 110.0 . . ?
N7 C75 H75B 108.8 . . ?
N7 C75 H75C 109.6 . . ?
H75A C75 H75B 109.5 . . ?
H75A C75 H75C 109.5 . . ?
H75B C75 H75C 109.5 . . ?
C1A O15A Cd3 161(2) . . ?
C1A N7A C3A 112.6(14) . . ?
C2A N7A C1A 119.7(17) . . ?
C2A N7A C3A 127.6(17) . . ?
O15A C1A N7A 112.8(19) . . ?
O15A C1A H1A 123.6 . . ?
N7A C1A H1A 123.6 . . ?
N7A C2A H2AA 109.4 . . ?
N7A C2A H2AB 109.4 . . ?
N7A C2A H2AC 109.7 . . ?
H2AA C2A H2AB 109.5 . . ?
H2AA C2A H2AC 109.5 . . ?
H2AB C2A H2AC 109.5 . . ?
N7A C3A H3AA 109.8 . . ?
N7A C3A H3AB 109.9 . . ?
N7A C3A H3AC 108.7 . . ?
H3AA C3A H3AB 109.5 . . ?
H3AA C3A H3AC 109.5 . . ?
H3AB C3A H3AC 109.5 . . ?

loop_
_geom_bond_atom_site_label_1
_geom_bond_atom_site_label_2
_geom_bond_distance
_geom_bond_site_symmetry_2
_geom_bond_publ_flag
Cd1 O1 2.378(6) . ?
Cd1 O2 2.317(4) . ?
Cd1 O5 2.299(5) 1_665 ?
Cd1 O7 2.379(5) 1_665 ?
Cd1 O9 2.606(6) 1_675 ?
Cd1 O10 2.339(7) 1_675 ?
Cd1 O13 2.288(7) . ?
Cd1 C1 2.692(7) . ?
Cd2 O6 2.169(6) . ?
Cd2 O7 2.434(5) . ?
Cd2 O8 2.299(6) . ?
Cd2 O9 2.309(7) 1_565 ?
Cd2 O14 2.356(8) . ?
Cd2 N1 2.215(7) . ?
Cd2 C28 2.706(7) . ?
Cd3 O3 2.340(6) 1_344 ?
Cd3 O4 2.355(7) 1_344 ?
Cd3 O11 2.437(8) . ?
Cd3 O12 2.323(8) . ?
Cd3 N3 2.242(9) . ?
Cd3 C20 2.678(9) 1_344 ?
Cd3 C54 2.710(10) . ?
Cd3 O15 2.326(18) . ?
Cd3 O15A 2.08(3) . ?
O1 C1 1.245(10) . ?
O2 C1 1.245(9) . ?
O3 Cd3 2.340(6) 1_766 ?
O3 C20 1.216(10) . ?
O4 Cd3 2.354(7) 1_766 ?
O4 C20 1.256(10) . ?
O5 Cd1 2.299(5) 1_445 ?
O5 C27 1.248(9) . ?
O6 C27 1.258(10) . ?
O7 Cd1 2.379(5) 1_445 ?
O7 C28 1.253(9) . ?
O8 C28 1.256(10) . ?
O9 Cd1 2.606(6) 1_435 ?
O9 Cd2 2.309(7) 1_545 ?
O9 C47 1.250(12) . ?
O10 Cd1 2.339(6) 1_435 ?
O10 C47 1.275(11) . ?
O11 C54 1.230(14) . ?
O12 C54 1.280(14) . ?
O13 C67 1.233(13) . ?
O14 C70 1.281(15) . ?
N1 C56 1.277(11) . ?
N1 C57 1.413(13) . ?
N2 C56 1.301(12) . ?
N2 C58 1.391(12) . ?
N2 C59 1.483(9) . ?
N3 C62 1.341(12) . ?
N3 C63 1.384(14) . ?
N4 C62 1.321(13) . ?
N4 C64 1.382(17) . ?
N4 C65 1.432(13) . ?
N5 C67 1.344(14) . ?
N5 C68 1.478(14) . ?
N5 C69 1.514(16) . ?
N6 C70 1.369(16) . ?
N6 C71 1.401(17) . ?
N6 C72 1.43(3) . ?
C1 C2 1.495(9) . ?
C2 C3 1.382(10) . ?
C2 C7 1.377(10) . ?
C3 H3 0.9300 . ?
C3 C4 1.382(9) . ?
C4 H4 0.9300 . ?
C4 C5 1.396(9) . ?
C5 C6 1.398(10) . ?
C5 C8 1.485(8) . ?
C6 H6 0.9300 . ?
C6 C7 1.385(9) . ?
C7 H7 0.9300 . ?
C8 C9 1.385(10) . ?
C8 C13 1.407(10) . ?
C9 H9 0.9300 . ?
C9 C10 1.395(8) . ?
C10 C11 1.387(10) . ?
C10 C21 1.503(9) . ?
C11 H11 0.9300 . ?
C11 C12 1.386(10) . ?
C12 C13 1.388(8) . ?
C12 C14 1.484(10) . ?
C13 H13 0.9300 . ?
C14 C15 1.398(9) . ?
C14 C19 1.392(10) . ?
C15 H15 0.9300 . ?
C15 C16 1.382(10) . ?
C16 H16 0.9300 . ?
C16 C17 1.385(11) . ?
C17 C18 1.407(10) . ?
C17 C20 1.502(11) . ?
C18 H18 0.9300 . ?
C18 C19 1.381(10) . ?
C19 H19 0.9300 . ?
C20 Cd3 2.678(9) 1_766 ?
C21 C22 1.387(9) . ?
C21 C26 1.397(10) . ?
C22 H22 0.9300 . ?
C22 C23 1.393(10) . ?
C23 H23 0.9300 . ?
C23 C24 1.399(11) . ?
C24 C25 1.389(9) . ?
C24 C27 1.506(10) . ?
C25 H25 0.9300 . ?
C25 C26 1.379(10) . ?
C26 H26 0.9300 . ?
C28 C29 1.505(9) . ?
C29 C30 1.379(11) . ?
C29 C34 1.370(12) . ?
C30 H30 0.9300 . ?
C30 C31 1.376(10) . ?
C31 H31 0.9300 . ?
C31 C32 1.401(11) . ?
C32 C33 1.376(10) . ?
C32 C35 1.482(9) . ?
C33 H33 0.9300 . ?
C33 C34 1.386(10) . ?
C34 H34 0.9300 . ?
C35 C36 1.391(10) . ?
C35 C40 1.363(11) . ?
C36 H36 0.9300 . ?
C36 C37 1.409(10) . ?
C37 C38 1.382(11) . ?
C37 C41 1.499(10) . ?
C38 H38 0.9300 . ?
C38 C39 1.394(10) . ?
C39 C40 1.398(9) . ?
C39 C48 1.490(11) . ?
C40 H40 0.9300 . ?
C41 C42 1.369(12) . ?
C41 C46 1.393(11) . ?
C42 H42 0.9300 . ?
C42 C43 1.391(11) . ?
C43 H43 0.9300 . ?
C43 C44 1.375(12) . ?
C44 C45 1.379(13) . ?
C44 C47 1.495(11) . ?
C45 H45 0.9300 . ?
C45 C46 1.391(10) . ?
C46 H46 0.9300 . ?
C48 C49 1.395(12) . ?
C48 C53 1.402(12) . ?
C49 H49 0.9300 . ?
C49 C50 1.400(13) . ?
C50 H50 0.9300 . ?
C50 C51 1.397(15) . ?
C51 C52 1.370(14) . ?
C51 C54 1.534(13) . ?
C52 H52 0.9300 . ?
C52 C53 1.378(12) . ?
C53 H53 0.9300 . ?
C55 H55A 0.9595 . ?
C55 H55B 0.9600 . ?
C55 H55C 0.9603 . ?
C55 C56 1.467(13) . ?
C57 H57 0.9300 . ?
C57 C58 1.343(13) . ?
C58 H58 0.9300 . ?
C59 H59A 0.9700 . ?
C59 H59B 0.9700 . ?
C59 C60 1.497(15) . ?
C60 C60 1.508(14) 2_676 ?
C60 H60A 0.9700 . ?
C60 H60B 0.9700 . ?
C61 H61A 0.9600 . ?
C61 H61B 0.9598 . ?
C61 H61C 0.9600 . ?
C61 C62 1.464(15) . ?
C63 H63 0.9300 . ?
C63 C64 1.33(2) . ?
C64 H64 0.9300 . ?
C65 H65A 0.9700 . ?
C65 H65B 0.9700 . ?
C65 C66 1.515(14) . ?
C66 C66 1.459(17) 2_445 ?
C66 H66A 0.9700 . ?
C66 H66B 0.9700 . ?
C67 H67 0.9300 . ?
C68 H68A 0.9599 . ?
C68 H68B 0.9600 . ?
C68 H68C 0.9598 . ?
C69 H69A 0.9599 . ?
C69 H69B 0.9600 . ?
C69 H69C 0.9600 . ?
C70 H70 0.9300 . ?
C71 H71A 0.9598 . ?
C71 H71B 0.9600 . ?
C71 H71C 0.9600 . ?
C72 H72A 0.9601 . ?
C72 H72B 0.9602 . ?
C72 H72C 0.9600 . ?
O15 C73 1.424(18) . ?
N7 C73 1.408(17) . ?
N7 C74 1.471(17) . ?
N7 C75 1.385(15) . ?
C73 H73 0.9300 . ?
C74 H74A 0.9600 . ?
C74 H74B 0.9600 . ?
C74 H74C 0.9601 . ?
C75 H75A 0.9600 . ?
C75 H75B 0.9600 . ?
C75 H75C 0.9601 . ?
O15A C1A 1.269(18) . ?
N7A C1A 1.399(17) . ?
N7A C2A 1.397(16) . ?
N7A C3A 1.438(17) . ?
C1A H1A 0.9300 . ?
C2A H2AA 0.9600 . ?
C2A H2AB 0.9600 . ?
C2A H2AC 0.9600 . ?
C3A H3AA 0.9602 . ?
C3A H3AB 0.9594 . ?
C3A H3AC 0.9602 . ?

loop_
_smtbx_masks_void_nr
_smtbx_masks_void_average_x
_smtbx_masks_void_average_y
_smtbx_masks_void_average_z
_smtbx_masks_void_volume
_smtbx_masks_void_count_electrons
_smtbx_masks_void_content
1 0.500 0.500 0.500 412.8 105.1 ?
2 -0.068 0.450 0.825 76.6 24.1 ?
3 0.068 0.550 0.175 76.6 25.9 ?
4 0.384 0.098 0.800 8.6 0.7 ?
5 0.616 0.902 0.200 8.6 0.6 ?
